data_7716888
loop_
_publ_author_name
'Moberg, Megan E.'
'Reid, Amelia G.'
'Dickie, Diane A.'
'Machan, Charles W.'

_publ_section_title
;
 Pre-equilibrium reactions involving pendent relays improve CO<sub>2</sub>
 reduction mediated by molecular Cr-based electrocatalysts.
;
_journal_issue 41
_journal_name_full 'Dalton transactions (Cambridge, England : 2003)'
_journal_page_first 16849
_journal_page_last 16860
_journal_paper_doi 10.1039/d4dt01981d
_journal_volume 53
_journal_year 2024
_chemical_formula_sum 'C77.95 H101.89 Cl2 Cr2 N9.98 O9.98'
_chemical_formula_weight 1513.28
_space_group_crystal_system triclinic
_space_group_IT_number 2
_space_group_name_Hall '-P 1'
_space_group_name_H-M_alt 'P -1'
_atom_sites_solution_hydrogens geom
_atom_sites_solution_primary dual
_audit_update_record
;
2024-02-01 deposited with the CCDC.	2024-08-16 downloaded from the CCDC.
;
_cell_angle_alpha 81.222(4)
_cell_angle_beta 87.557(4)
_cell_angle_gamma 67.474(3)
_cell_formula_units_Z 1
_cell_length_a 11.4779(5)
_cell_length_b 12.8869(7)
_cell_length_c 14.3534(8)
_cell_measurement_reflns_used 7832
_cell_measurement_temperature 100.(2)
_cell_measurement_theta_max 68.2384
_cell_measurement_theta_min 3.1158
_cell_volume 1937.84(18)
_computing_cell_refinement 'SAINT V8.40B (Bruker AXS LLC, 2019)'
_computing_data_collection 'Bruker Instrument Service v8.5.1.2 Release'
_computing_data_reduction 'SAINT V8.40B (Bruker AXS LLC, 2019)'
_computing_structure_refinement 'SHELXL-2019/1 (Sheldrick, 2019)'
_computing_structure_solution 'SHELXT 2018/2 (Sheldrick, 2018)'
_diffrn_ambient_temperature 100.(2)
_diffrn_detector_area_resol_mean 7.3910
_diffrn_measured_fraction_theta_full 0.994
_diffrn_measured_fraction_theta_max 0.994
_diffrn_measurement_device 'Kappa four-circle diffractometer'
_diffrn_measurement_device_type 'Bruker D8 Venture Photon III'
_diffrn_measurement_method '\f and \w scans'
_diffrn_radiation_monochromator 'HELIOS MX double bounce multilayer mirror'
_diffrn_radiation_type 'Cu K\a'
_diffrn_radiation_wavelength 1.54178
_diffrn_reflns_av_R_equivalents 0.1131
_diffrn_reflns_av_unetI/netI 0.0913
_diffrn_reflns_limit_h_max 13
_diffrn_reflns_limit_h_min -13
_diffrn_reflns_limit_k_max 15
_diffrn_reflns_limit_k_min -15
_diffrn_reflns_limit_l_max 17
_diffrn_reflns_limit_l_min -17
_diffrn_reflns_number 37038
_diffrn_reflns_theta_full 67.68
_diffrn_reflns_theta_max 68.39
_diffrn_reflns_theta_min 3.12
_diffrn_source 'micro-focus sealed X-ray tube'
_diffrn_source_current 1.1
_diffrn_source_power 0.06
_diffrn_source_type 'Incoatec I\mS 3.0'
_diffrn_source_voltage 50
_exptl_absorpt_coefficient_mu 3.453
_exptl_absorpt_correction_T_max 0.88
_exptl_absorpt_correction_T_min 0.60
_exptl_absorpt_correction_type multi-scan
_exptl_absorpt_process_details
;
Krause, L., Herbst-Irmer, R., Sheldrick, G. M., Stalke, D. (2015).
"Comparison of silver and molybdenum microfocus X-ray sources for
single-crystal structure determination"
J. Appl. Cryst. 48, 3-10.
doi:10.1107/S1600576714022985
;
_exptl_crystal_colour orange
_exptl_crystal_density_diffrn 1.297
_exptl_crystal_density_method 'not measured'
_exptl_crystal_description plate
_exptl_crystal_F_000 801
_exptl_crystal_recrystallization_method 'Re-crystallisation from solvent: N,N-dimethylformamide'
_exptl_crystal_size_max 0.144
_exptl_crystal_size_mid 0.082
_exptl_crystal_size_min 0.039
_refine_diff_density_max 0.554
_refine_diff_density_min -0.781
_refine_ls_extinction_method none
_refine_ls_goodness_of_fit_ref 1.054
_refine_ls_hydrogen_treatment constr
_refine_ls_matrix_type full
_refine_ls_number_parameters 615
_refine_ls_number_reflns 7082
_refine_ls_number_restraints 385
_refine_ls_restrained_S_all 1.031
_refine_ls_R_factor_all 0.1143
_refine_ls_R_factor_gt 0.0882
_refine_ls_shift/su_max 0.001
_refine_ls_shift/su_mean 0.000
_refine_ls_structure_factor_coef Fsqd
_refine_ls_weighting_details 'w=1/[\s^2^(Fo^2^)+(0.1530P)^2^+2.5539P] where P=(Fo^2^+2Fc^2^)/3'
_refine_ls_weighting_scheme calc
_refine_ls_wR_factor_gt 0.2463
_refine_ls_wR_factor_ref 0.2707
_reflns_Friedel_coverage 0.000
_reflns_number_gt 5157
_reflns_number_total 7082
_reflns_threshold_expression 'I > 2\s(I)'
_cod_data_source_file d4dt01981d3.cif
_cod_data_source_block CrptbudhbpyCl_2_6DMF
_cod_depositor_comments
;
The following automatic conversions were performed:

data item '_exptl_absorpt_correction_type' value 'Multi-Scan' was
changed to 'multi-scan' in accordance with the
/home/data/users/saulius/crontab/automatic-downloads/rss-feeds/RSC/lib/dictionaries/cif_core.dic
dictionary named 'cif_core.dic' version 2.4.2 last updated on
2011-04-26.

Automatic conversion script
Id: cif_fix_values 8170 2020-07-09 18:12:32Z antanas 

 Adding full bibliography for 7716888--7716889.cif.
;
_cod_database_code 7716888

loop_
_space_group_symop_operation_xyz
'x, y, z'
'-x, -y, -z'

loop_
_atom_site_type_symbol
_atom_site_label
_atom_site_fract_x
_atom_site_fract_y
_atom_site_fract_z
_atom_site_U_iso_or_equiv
_atom_site_adp_type
_atom_site_calc_flag
_atom_site_refinement_flags_adp
_atom_site_refinement_flags_occupancy
_atom_site_refinement_flags_posn
_atom_site_occupancy
_atom_site_disorder_assembly
_atom_site_disorder_group
Cr Cr1 0.91470(7) 0.43126(6) 0.50044(6) 0.0405(3) Uani d . . . 1.000000 . .
Cl Cl1 0.91280(11) 0.25465(10) 0.55682(10) 0.0513(4) Uani d . . . 1.000000 . .
O O1 0.9679(3) 0.3907(3) 0.3809(3) 0.0436(8) Uani d . . . 1.000000 . .
O O2 1.0838(3) 0.4087(3) 0.5461(2) 0.0399(7) Uani d . . . 1.000000 . .
N N1 0.7305(4) 0.4962(3) 0.4630(3) 0.0421(9) Uani d . . . 1.000000 . .
N N2 0.8439(4) 0.4852(3) 0.6244(3) 0.0423(9) Uani d . . . 1.000000 . .
C C1 0.8980(5) 0.3790(4) 0.3158(4) 0.0441(11) Uani d . . . 1.000000 . .
C C2 0.9634(4) 0.3157(4) 0.2428(4) 0.0458(11) Uani d . . . 1.000000 . .
H H2 1.053002 0.285336 0.243694 0.055000 Uiso calc U . R 1.000000 . .
C C3 0.9014(5) 0.2978(5) 0.1722(4) 0.0487(12) Uani d . . . 1.000000 . .
H H3 0.948815 0.254828 0.125518 0.058000 Uiso calc U . R 1.000000 . .
C C4 0.7691(5) 0.3410(4) 0.1664(4) 0.0467(11) Uani d . . . 1.000000 . .
C C5 0.7055(4) 0.4025(4) 0.2355(4) 0.0461(11) Uani d . . . 1.000000 . .
H H5 0.615952 0.431908 0.233014 0.055000 Uiso calc U . R 1.000000 . .
C C6 0.7647(5) 0.4252(4) 0.3103(4) 0.0440(11) Uani d . . . 1.000000 . .
C C7 0.6836(4) 0.4968(4) 0.3774(4) 0.0416(11) Uani d . . . 1.000000 . .
C C8 0.5567(5) 0.5674(4) 0.3550(4) 0.0481(12) Uani d . . . 1.000000 . .
H H8 0.522298 0.569896 0.295272 0.058000 Uiso calc U . R 1.000000 . .
C C9 0.4823(5) 0.6323(5) 0.4186(4) 0.0506(13) Uani d . . . 1.000000 . .
H H9 0.396689 0.678721 0.402700 0.061000 Uiso calc U . R 1.000000 . .
C C10 0.5310(5) 0.6308(4) 0.5058(4) 0.0498(12) Uani d . . . 1.000000 . .
H H10 0.479997 0.675286 0.550340 0.060000 Uiso calc U . R 1.000000 . .
C C11 0.6569(4) 0.5619(4) 0.5260(4) 0.0437(11) Uani d . . . 1.000000 . .
C C12 0.7194(5) 0.5537(5) 0.6169(4) 0.0488(12) Uani d . . . 1.000000 . .
C C13 0.6562(5) 0.6083(5) 0.6909(4) 0.0556(14) Uani d . . . 1.000000 . .
H H13 0.568548 0.654000 0.685858 0.067000 Uiso calc U . R 1.000000 . .
C C14 0.7245(5) 0.5945(6) 0.7731(4) 0.0595(15) Uani d . . . 1.000000 . .
H H14 0.684277 0.633892 0.823715 0.071000 Uiso calc U . R 1.000000 . .
C C15 0.8495(5) 0.5244(5) 0.7811(4) 0.0531(13) Uani d . . . 1.000000 . .
H H15 0.895527 0.514164 0.837495 0.064000 Uiso calc U . R 1.000000 . .
C C16 0.9098(4) 0.4675(4) 0.7054(4) 0.0449(11) Uani d . . . 1.000000 . .
C C17 1.0428(5) 0.3861(4) 0.7142(4) 0.0461(11) Uani d . . . 1.000000 . .
C C18 1.1219(4) 0.3603(4) 0.6366(4) 0.0414(11) Uani d . . . 1.000000 . .
C C19 1.2455(5) 0.2831(4) 0.6514(4) 0.0452(11) Uani d . . . 1.000000 . .
H H19 1.297818 0.262735 0.598717 0.054000 Uiso calc U . R 1.000000 . .
C C20 1.2939(5) 0.2352(4) 0.7411(4) 0.0495(12) Uani d . . . 1.000000 . .
H H20 1.379292 0.183704 0.748736 0.059000 Uiso calc U . R 1.000000 . .
C C21 1.2200(5) 0.2607(5) 0.8217(4) 0.0481(12) Uani d . . . 1.000000 . .
C C22 1.0958(5) 0.3348(5) 0.8052(4) 0.0492(12) Uani d . . . 1.000000 . .
H H22 1.042899 0.352333 0.858072 0.059000 Uiso calc U . R 1.000000 . .
C C23 1.2773(5) 0.2103(5) 0.9201(5) 0.0575(14) Uani d . . . 1.000000 . .
C C24 1.3281(6) 0.0811(5) 0.9312(5) 0.0638(15) Uani d . . . 1.000000 . .
H H24A 1.258108 0.056134 0.927164 0.096000 Uiso calc U . R 1.000000 . .
H H24B 1.371124 0.049162 0.992578 0.096000 Uiso calc U . R 1.000000 . .
H H24C 1.387922 0.054808 0.880893 0.096000 Uiso calc U . R 1.000000 . .
C C25 1.3869(8) 0.2480(7) 0.9329(6) 0.082(2) Uani d . . . 1.000000 . .
H H25A 1.449430 0.223014 0.883957 0.123000 Uiso calc U . R 1.000000 . .
H H25B 1.426569 0.213951 0.995161 0.123000 Uiso calc U . R 1.000000 . .
H H25C 1.354614 0.330929 0.927693 0.123000 Uiso calc U . R 1.000000 . .
C C26 1.1810(7) 0.2497(6) 0.9976(5) 0.0711(18) Uani d . . . 1.000000 . .
H H26A 1.142819 0.332884 0.988474 0.107000 Uiso calc U . R 1.000000 . .
H H26B 1.223614 0.221954 1.059422 0.107000 Uiso calc U . R 1.000000 . .
H H26C 1.115124 0.219445 0.994427 0.107000 Uiso calc U . R 1.000000 . .
C C27 0.7039(5) 0.3211(5) 0.0835(4) 0.0512(12) Uani d . . . 1.000000 . .
C C28 0.7485(6) 0.1938(5) 0.0782(5) 0.0626(15) Uani d . . . 1.000000 . .
H H28A 0.839960 0.162383 0.069604 0.094000 Uiso calc U . R 1.000000 . .
H H28B 0.706332 0.182700 0.024722 0.094000 Uiso calc U . R 1.000000 . .
H H28C 0.727566 0.154951 0.136684 0.094000 Uiso calc U . R 1.000000 . .
C C29 0.7370(6) 0.3833(6) -0.0080(5) 0.0618(15) Uani d . . . 1.000000 . .
H H29A 0.708660 0.464418 -0.003811 0.093000 Uiso calc U . R 1.000000 . .
H H29B 0.694736 0.373044 -0.061852 0.093000 Uiso calc U . R 1.000000 . .
H H29C 0.828453 0.351818 -0.016616 0.093000 Uiso calc U . R 1.000000 . .
C C30 0.5612(5) 0.3671(6) 0.0936(5) 0.0634(16) Uani d . . . 1.000000 . .
H H30A 0.539384 0.328948 0.152128 0.095000 Uiso calc U . R 1.000000 . .
H H30B 0.522562 0.353111 0.039798 0.095000 Uiso calc U . R 1.000000 . .
H H30C 0.529925 0.449006 0.095506 0.095000 Uiso calc U . R 1.000000 . .
O O3 0.3872(5) 0.8213(4) 0.6406(4) 0.0848(15) Uani d . . . 1.000000 . .
N N3 0.1819(6) 0.9341(4) 0.6487(5) 0.0736(16) Uani d . . . 1.000000 . .
C C31 0.0493(8) 0.9482(7) 0.6357(8) 0.092(3) Uani d . . . 1.000000 . .
H H31A 0.008945 0.947230 0.697210 0.137000 Uiso calc U . R 1.000000 . .
H H31B 0.046893 0.885896 0.605281 0.137000 Uiso calc U . R 1.000000 . .
H H31C 0.004111 1.020781 0.595923 0.137000 Uiso calc U . R 1.000000 . .
C C32 0.2015(10) 1.0222(6) 0.6862(7) 0.097(3) Uani d . . . 1.000000 . .
H H32A 0.161829 1.094222 0.644158 0.146000 Uiso calc U . R 1.000000 . .
H H32B 0.292256 1.004321 0.691403 0.146000 Uiso calc U . R 1.000000 . .
H H32C 0.164043 1.028935 0.748685 0.146000 Uiso calc U . R 1.000000 . .
C C33 0.2721(7) 0.8421(6) 0.6290(5) 0.0716(18) Uani d . . . 1.000000 . .
H H33 0.249629 0.787750 0.604491 0.086000 Uiso calc U . R 1.000000 . .
O O4 0.0577(11) 1.0383(10) 0.0588(9) 0.076(4) Uani d U P . 0.435(16) A 1
N N4 0.172(6) 0.882(6) 0.167(5) 0.072(9) Uani d U P . 0.435(16) A 1
C C34 0.100(3) 0.814(3) 0.175(3) 0.069(8) Uani d U P . 0.435(16) A 1
H H34A 0.156559 0.733461 0.190253 0.104000 Uiso calc U P R 0.435(16) A 1
H H34B 0.055479 0.825530 0.115753 0.104000 Uiso calc U P R 0.435(16) A 1
H H34C 0.039430 0.834144 0.225949 0.104000 Uiso calc U P R 0.435(16) A 1
C C35 0.2699(17) 0.822(3) 0.2274(18) 0.106(9) Uani d U P . 0.435(16) A 1
H H35A 0.238531 0.796773 0.287574 0.158000 Uiso calc U P R 0.435(16) A 1
H H35B 0.314686 0.870855 0.237984 0.158000 Uiso calc U P R 0.435(16) A 1
H H35C 0.327678 0.756191 0.200551 0.158000 Uiso calc U P R 0.435(16) A 1
C C36 0.131(4) 0.988(4) 0.120(3) 0.060(6) Uani d U P . 0.435(16) A 1
H H36 0.170654 1.032447 0.141703 0.072000 Uiso calc U P R 0.435(16) A 1
O O5 0.653(3) 0.914(4) 0.7817(17) 0.186(15) Uani d . P D 0.46(2) B 1
N N5 0.691(2) 0.922(3) 0.6382(18) 0.088(7) Uani d . P D 0.46(2) B 1
C C37 0.757(2) 0.8535(18) 0.5733(16) 0.101(7) Uani d . P . 0.46(2) B 1
H H37A 0.788840 0.774012 0.603247 0.152000 Uiso calc U P R 0.46(2) B 1
H H37B 0.827229 0.874498 0.550033 0.152000 Uiso calc U P R 0.46(2) B 1
H H37C 0.700096 0.863372 0.520506 0.152000 Uiso calc U P R 0.46(2) B 1
C C38 0.684(4) 1.048(2) 0.608(3) 0.146(12) Uani d . P . 0.46(2) B 1
H H38A 0.616006 1.099862 0.642584 0.219000 Uiso calc U P R 0.46(2) B 1
H H38B 0.666903 1.070742 0.540381 0.219000 Uiso calc U P R 0.46(2) B 1
H H38C 0.764378 1.052260 0.623684 0.219000 Uiso calc U P R 0.46(2) B 1
C C39 0.600(4) 0.932(4) 0.7033(17) 0.089(7) Uani d . P D 0.46(2) B 1
H H39 0.513006 0.949815 0.691694 0.107000 Uiso calc U P R 0.46(2) B 1
O O4A 0.3563(18) 0.7144(16) 0.2027(12) 0.141(8) Uani d U P . 0.475(17) C 2
N N4A 0.172(4) 0.872(5) 0.166(4) 0.057(5) Uani d U P . 0.475(17) C 2
C C34A 0.063(3) 0.838(3) 0.161(3) 0.072(8) Uani d U P . 0.475(17) C 2
H H34D -0.012997 0.904949 0.140815 0.109000 Uiso calc U P R 0.475(17) C 2
H H34E 0.049160 0.801499 0.223697 0.109000 Uiso calc U P R 0.475(17) C 2
H H34F 0.079913 0.783821 0.116096 0.109000 Uiso calc U P R 0.475(17) C 2
C C35A 0.160(4) 0.985(4) 0.121(4) 0.078(10) Uani d U P . 0.475(17) C 2
H H35D 0.163706 0.987591 0.052499 0.118000 Uiso calc U P R 0.475(17) C 2
H H35E 0.230041 1.002237 0.142720 0.118000 Uiso calc U P R 0.475(17) C 2
H H35F 0.079935 1.041354 0.138052 0.118000 Uiso calc U P R 0.475(17) C 2
C C36A 0.303(2) 0.8112(19) 0.1806(19) 0.090(6) Uani d U P . 0.475(17) C 2
H H36A 0.353391 0.855341 0.171209 0.108000 Uiso calc U P R 0.475(17) C 2
O O5A 0.5949(13) 0.9851(14) 0.7687(12) 0.100(5) Uani d . P D 0.54(2) B 2
N N5A 0.6524(19) 0.932(2) 0.6249(15) 0.082(5) Uani d . P D 0.54(2) B 2
C C37A 0.635(4) 0.889(3) 0.5485(17) 0.172(14) Uani d . P . 0.54(2) B 2
H H37D 0.705249 0.882701 0.505049 0.258000 Uiso calc U P R 0.54(2) B 2
H H37E 0.555649 0.939392 0.516583 0.258000 Uiso calc U P R 0.54(2) B 2
H H37F 0.633251 0.813563 0.568621 0.258000 Uiso calc U P R 0.54(2) B 2
C C38A 0.768(3) 0.959(3) 0.6180(19) 0.135(9) Uani d . P . 0.54(2) B 2
H H38D 0.842892 0.888264 0.619938 0.203000 Uiso calc U P R 0.54(2) B 2
H H38E 0.771897 0.997360 0.670905 0.203000 Uiso calc U P R 0.54(2) B 2
H H38F 0.765669 1.008471 0.558479 0.203000 Uiso calc U P R 0.54(2) B 2
C C39A 0.618(4) 0.912(4) 0.7151(15) 0.098(10) Uani d . P D 0.54(2) B 2
H H39A 0.611830 0.841125 0.738103 0.118000 Uiso calc U P R 0.54(2) B 2
O O4B -0.002(4) 0.888(6) 0.090(5) 0.093(18) Uani d U P D 0.082(9) D 3
N N4B 0.172(5) 0.886(5) 0.155(4) 0.074(12) Uani d U P D 0.082(9) D 3
C C34B 0.070(5) 0.933(5) 0.097(4) 0.084(12) Uani d U P D 0.082(9) D 3
H H34G 0.054605 1.004638 0.060641 0.101000 Uiso calc U P R 0.082(9) D 3
C C35B 0.202(7) 0.779(5) 0.211(5) 0.062(12) Uani d U P D 0.082(9) D 3
H H35G 0.278988 0.760586 0.248029 0.093000 Uiso calc U P R 0.082(9) D 3
H H35H 0.132302 0.781524 0.253722 0.093000 Uiso calc U P R 0.082(9) D 3
H H35I 0.215143 0.721610 0.170178 0.093000 Uiso calc U P R 0.082(9) D 3
C C36B 0.253(7) 0.944(7) 0.163(6) 0.087(18) Uani d U P D 0.082(9) D 3
H H36B 0.321351 0.897374 0.207904 0.131000 Uiso calc U P R 0.082(9) D 3
H H36C 0.288075 0.957378 0.100970 0.131000 Uiso calc U P R 0.082(9) D 3
H H36D 0.204962 1.016441 0.184760 0.131000 Uiso calc U P R 0.082(9) D 3

loop_
_atom_site_aniso_label
_atom_site_aniso_U_11
_atom_site_aniso_U_22
_atom_site_aniso_U_33
_atom_site_aniso_U_12
_atom_site_aniso_U_13
_atom_site_aniso_U_23
Cr1 0.0262(4) 0.0372(4) 0.0575(5) -0.0104(3) 0.0026(3) -0.0107(3)
Cl1 0.0410(6) 0.0408(6) 0.0725(9) -0.0165(5) -0.0020(5) -0.0062(5)
O1 0.0285(15) 0.0459(18) 0.056(2) -0.0113(13) 0.0047(14) -0.0139(15)
O2 0.0286(15) 0.0376(17) 0.053(2) -0.0117(13) 0.0021(13) -0.0083(14)
N1 0.0280(18) 0.039(2) 0.059(3) -0.0123(16) 0.0044(17) -0.0111(18)
N2 0.0263(18) 0.041(2) 0.058(3) -0.0110(16) 0.0037(17) -0.0080(18)
C1 0.035(2) 0.039(2) 0.060(3) -0.0151(19) 0.002(2) -0.011(2)
C2 0.030(2) 0.043(3) 0.064(3) -0.0109(19) 0.006(2) -0.017(2)
C3 0.040(3) 0.047(3) 0.057(3) -0.011(2) 0.006(2) -0.018(2)
C4 0.037(2) 0.045(3) 0.057(3) -0.012(2) 0.001(2) -0.013(2)
C5 0.030(2) 0.042(3) 0.065(3) -0.0104(19) 0.000(2) -0.015(2)
C6 0.034(2) 0.038(2) 0.059(3) -0.0119(19) 0.002(2) -0.011(2)
C7 0.030(2) 0.034(2) 0.059(3) -0.0095(18) 0.000(2) -0.008(2)
C8 0.031(2) 0.045(3) 0.066(3) -0.010(2) -0.003(2) -0.013(2)
C9 0.031(2) 0.046(3) 0.072(4) -0.008(2) 0.003(2) -0.017(2)
C10 0.031(2) 0.045(3) 0.072(4) -0.009(2) 0.007(2) -0.019(2)
C11 0.030(2) 0.040(2) 0.059(3) -0.0105(19) 0.005(2) -0.011(2)
C12 0.033(2) 0.050(3) 0.067(3) -0.018(2) 0.003(2) -0.013(2)
C13 0.036(3) 0.066(3) 0.063(3) -0.014(2) 0.009(2) -0.020(3)
C14 0.039(3) 0.080(4) 0.059(3) -0.018(3) 0.011(2) -0.022(3)
C15 0.038(3) 0.067(3) 0.056(3) -0.021(2) 0.002(2) -0.013(3)
C16 0.033(2) 0.048(3) 0.055(3) -0.017(2) 0.001(2) -0.011(2)
C17 0.034(2) 0.048(3) 0.058(3) -0.017(2) 0.001(2) -0.009(2)
C18 0.034(2) 0.037(2) 0.055(3) -0.0158(19) 0.000(2) -0.006(2)
C19 0.036(2) 0.044(3) 0.057(3) -0.016(2) 0.000(2) -0.008(2)
C20 0.037(3) 0.045(3) 0.067(3) -0.015(2) -0.004(2) -0.008(2)
C21 0.041(3) 0.049(3) 0.057(3) -0.022(2) -0.002(2) -0.006(2)
C22 0.039(3) 0.051(3) 0.060(3) -0.021(2) 0.003(2) -0.008(2)
C23 0.047(3) 0.060(3) 0.067(4) -0.022(3) -0.009(3) -0.005(3)
C24 0.052(3) 0.057(3) 0.074(4) -0.015(3) -0.004(3) 0.000(3)
C25 0.084(5) 0.100(5) 0.081(5) -0.058(4) -0.027(4) 0.002(4)
C26 0.074(4) 0.071(4) 0.059(4) -0.017(3) -0.008(3) -0.009(3)
C27 0.037(3) 0.055(3) 0.062(3) -0.016(2) 0.001(2) -0.014(2)
C28 0.055(3) 0.059(3) 0.078(4) -0.021(3) -0.004(3) -0.023(3)
C29 0.049(3) 0.072(4) 0.064(4) -0.020(3) 0.001(3) -0.015(3)
C30 0.036(3) 0.083(4) 0.076(4) -0.020(3) 0.005(3) -0.033(3)
O3 0.075(3) 0.063(3) 0.107(4) -0.011(2) -0.001(3) -0.029(3)
N3 0.078(4) 0.045(3) 0.087(4) -0.012(3) 0.002(3) -0.012(3)
C31 0.076(5) 0.059(4) 0.132(8) -0.021(4) -0.007(5) -0.002(4)
C32 0.109(7) 0.050(4) 0.120(7) -0.007(4) -0.028(5) -0.027(4)
C33 0.078(5) 0.054(4) 0.076(4) -0.016(3) 0.004(3) -0.014(3)
O4 0.060(7) 0.068(7) 0.088(9) -0.012(5) -0.003(6) -0.012(6)
N4 0.067(12) 0.075(14) 0.064(11) -0.016(11) 0.002(11) -0.010(11)
C34 0.049(17) 0.066(13) 0.089(17) -0.016(12) 0.028(13) -0.022(11)
C35 0.031(8) 0.163(19) 0.079(13) -0.004(10) 0.005(8) 0.022(13)
C36 0.060(13) 0.053(10) 0.076(12) -0.036(9) -0.009(10) 0.006(9)
O5 0.149(19) 0.34(5) 0.101(10) -0.14(2) -0.025(9) -0.002(11)
N5 0.073(13) 0.079(10) 0.086(10) -0.002(10) -0.015(9) -0.006(7)
C37 0.095(14) 0.084(11) 0.096(11) -0.002(9) 0.003(9) -0.016(8)
C38 0.16(2) 0.089(10) 0.17(2) -0.028(12) 0.05(2) -0.024(10)
C39 0.077(10) 0.085(16) 0.095(10) -0.015(10) -0.011(7) -0.021(9)
O4A 0.115(12) 0.129(14) 0.118(12) 0.022(10) -0.046(9) -0.008(10)
N4A 0.050(9) 0.066(10) 0.067(10) -0.038(8) -0.002(8) 0.002(8)
C34A 0.044(14) 0.084(19) 0.104(14) -0.033(12) 0.003(12) -0.033(14)
C35A 0.08(2) 0.085(14) 0.076(13) -0.036(14) 0.020(14) -0.029(11)
C36A 0.063(10) 0.094(11) 0.103(13) -0.010(9) -0.006(10) -0.033(10)
O5A 0.068(7) 0.126(10) 0.122(9) -0.037(7) 0.015(6) -0.067(8)
N5A 0.067(10) 0.072(9) 0.081(7) 0.002(8) -0.013(7) -0.007(6)
C37A 0.26(3) 0.25(3) 0.090(10) -0.19(3) 0.040(13) -0.058(14)
C38A 0.116(13) 0.18(2) 0.122(14) -0.064(16) 0.008(11) -0.031(14)
C39A 0.12(2) 0.095(15) 0.084(9) -0.037(16) 0.005(11) -0.026(9)
O4B 0.03(2) 0.14(4) 0.10(4) -0.03(3) -0.01(2) -0.02(3)
N4B 0.059(16) 0.080(17) 0.081(17) -0.023(16) 0.004(16) -0.011(17)
C34B 0.073(18) 0.088(18) 0.086(18) -0.025(17) -0.001(17) -0.013(18)
C35B 0.06(2) 0.06(2) 0.09(3) -0.04(2) 0.00(2) -0.03(2)
C36B 0.06(3) 0.11(3) 0.09(3) -0.03(3) 0.01(3) -0.02(3)

loop_
_atom_type_symbol
_atom_type_description
_atom_type_scat_dispersion_real
_atom_type_scat_dispersion_imag
_atom_type_scat_source
C C 0.0181 0.0091 'International Tables Vol C Tables 4.2.6.8 and 6.1.1.4'
H H 0.0000 0.0000 'International Tables Vol C Tables 4.2.6.8 and 6.1.1.4'
Cl Cl 0.3639 0.7018 'International Tables Vol C Tables 4.2.6.8 and 6.1.1.4'
Cr Cr -0.1635 2.4439 'International Tables Vol C Tables 4.2.6.8 and 6.1.1.4'
N N 0.0311 0.0180 'International Tables Vol C Tables 4.2.6.8 and 6.1.1.4'
O O 0.0492 0.0322 'International Tables Vol C Tables 4.2.6.8 and 6.1.1.4'

loop_
_geom_angle_atom_site_label_1
_geom_angle_atom_site_label_2
_geom_angle_atom_site_label_3
_geom_angle_site_symmetry_1
_geom_angle_site_symmetry_3
_geom_angle
_geom_angle_publ_flag
O1 Cr1 O2 . . 95.32(14) ?
O1 Cr1 N1 . . 93.38(16) ?
O2 Cr1 N1 . . 164.61(15) ?
O1 Cr1 N2 . . 175.22(15) ?
O2 Cr1 N2 . . 88.46(15) ?
N1 Cr1 N2 . . 82.30(17) ?
O1 Cr1 O2 . 2_766 89.24(15) ?
O2 Cr1 O2 . 2_766 80.02(14) ?
N1 Cr1 O2 . 2_766 87.43(14) ?
N2 Cr1 O2 . 2_766 88.53(15) ?
O1 Cr1 Cl1 . . 92.46(12) ?
O2 Cr1 Cl1 . . 99.34(10) ?
N1 Cr1 Cl1 . . 92.94(12) ?
N2 Cr1 Cl1 . . 89.80(12) ?
O2 Cr1 Cl1 2_766 . 178.23(11) ?
C1 O1 Cr1 . . 126.3(3) ?
C18 O2 Cr1 . . 120.5(3) ?
C18 O2 Cr1 . 2_766 118.3(3) ?
Cr1 O2 Cr1 . 2_766 99.98(14) ?
C7 N1 C11 . . 121.1(4) ?
C7 N1 Cr1 . . 125.5(3) ?
C11 N1 Cr1 . . 112.1(3) ?
C16 N2 C12 . . 120.6(4) ?
C16 N2 Cr1 . . 126.7(3) ?
C12 N2 Cr1 . . 112.4(4) ?
O1 C1 C6 . . 126.1(5) ?
O1 C1 C2 . . 116.9(4) ?
C6 C1 C2 . . 117.0(5) ?
C3 C2 C1 . . 122.2(4) ?
C3 C2 H2 . . 118.900000 ?
C1 C2 H2 . . 118.900000 ?
C2 C3 C4 . . 121.8(5) ?
C2 C3 H3 . . 119.100000 ?
C4 C3 H3 . . 119.100000 ?
C5 C4 C3 . . 116.6(5) ?
C5 C4 C27 . . 123.8(4) ?
C3 C4 C27 . . 119.6(5) ?
C4 C5 C6 . . 124.3(5) ?
C4 C5 H5 . . 117.800000 ?
C6 C5 H5 . . 117.800000 ?
C1 C6 C5 . . 118.1(5) ?
C1 C6 C7 . . 123.7(5) ?
C5 C6 C7 . . 118.2(4) ?
N1 C7 C8 . . 118.3(5) ?
N1 C7 C6 . . 120.3(4) ?
C8 C7 C6 . . 121.5(5) ?
C9 C8 C7 . . 120.7(5) ?
C9 C8 H8 . . 119.600000 ?
C7 C8 H8 . . 119.600000 ?
C8 C9 C10 . . 120.6(5) ?
C8 C9 H9 . . 119.700000 ?
C10 C9 H9 . . 119.700000 ?
C9 C10 C11 . . 117.8(5) ?
C9 C10 H10 . . 121.100000 ?
C11 C10 H10 . . 121.100000 ?
N1 C11 C10 . . 121.6(5) ?
N1 C11 C12 . . 115.8(4) ?
C10 C11 C12 . . 122.6(5) ?
N2 C12 C13 . . 121.4(5) ?
N2 C12 C11 . . 115.3(5) ?
C13 C12 C11 . . 123.3(5) ?
C12 C13 C14 . . 118.3(5) ?
C12 C13 H13 . . 120.800000 ?
C14 C13 H13 . . 120.800000 ?
C15 C14 C13 . . 120.2(5) ?
C15 C14 H14 . . 119.900000 ?
C13 C14 H14 . . 119.900000 ?
C14 C15 C16 . . 119.9(5) ?
C14 C15 H15 . . 120.000000 ?
C16 C15 H15 . . 120.000000 ?
N2 C16 C15 . . 119.4(4) ?
N2 C16 C17 . . 119.6(5) ?
C15 C16 C17 . . 121.0(5) ?
C18 C17 C22 . . 117.6(5) ?
C18 C17 C16 . . 123.2(5) ?
C22 C17 C16 . . 119.1(5) ?
O2 C18 C19 . . 117.6(4) ?
O2 C18 C17 . . 123.1(4) ?
C19 C18 C17 . . 119.3(5) ?
C20 C19 C18 . . 121.3(5) ?
C20 C19 H19 . . 119.300000 ?
C18 C19 H19 . . 119.300000 ?
C19 C20 C21 . . 121.8(5) ?
C19 C20 H20 . . 119.100000 ?
C21 C20 H20 . . 119.100000 ?
C22 C21 C20 . . 116.0(5) ?
C22 C21 C23 . . 123.4(5) ?
C20 C21 C23 . . 120.6(5) ?
C21 C22 C17 . . 123.9(5) ?
C21 C22 H22 . . 118.000000 ?
C17 C22 H22 . . 118.000000 ?
C21 C23 C24 . . 109.9(5) ?
C21 C23 C26 . . 112.1(5) ?
C24 C23 C26 . . 108.6(6) ?
C21 C23 C25 . . 108.6(5) ?
C24 C23 C25 . . 108.9(5) ?
C26 C23 C25 . . 108.6(6) ?
C23 C24 H24A . . 109.500000 ?
C23 C24 H24B . . 109.500000 ?
H24A C24 H24B . . 109.500000 ?
C23 C24 H24C . . 109.500000 ?
H24A C24 H24C . . 109.500000 ?
H24B C24 H24C . . 109.500000 ?
C23 C25 H25A . . 109.500000 ?
C23 C25 H25B . . 109.500000 ?
H25A C25 H25B . . 109.500000 ?
C23 C25 H25C . . 109.500000 ?
H25A C25 H25C . . 109.500000 ?
H25B C25 H25C . . 109.500000 ?
C23 C26 H26A . . 109.500000 ?
C23 C26 H26B . . 109.500000 ?
H26A C26 H26B . . 109.500000 ?
C23 C26 H26C . . 109.500000 ?
H26A C26 H26C . . 109.500000 ?
H26B C26 H26C . . 109.500000 ?
C30 C27 C28 . . 107.8(5) ?
C30 C27 C4 . . 111.5(5) ?
C28 C27 C4 . . 110.6(5) ?
C30 C27 C29 . . 108.9(5) ?
C28 C27 C29 . . 110.0(5) ?
C4 C27 C29 . . 108.1(5) ?
C27 C28 H28A . . 109.500000 ?
C27 C28 H28B . . 109.500000 ?
H28A C28 H28B . . 109.500000 ?
C27 C28 H28C . . 109.500000 ?
H28A C28 H28C . . 109.500000 ?
H28B C28 H28C . . 109.500000 ?
C27 C29 H29A . . 109.500000 ?
C27 C29 H29B . . 109.500000 ?
H29A C29 H29B . . 109.500000 ?
C27 C29 H29C . . 109.500000 ?
H29A C29 H29C . . 109.500000 ?
H29B C29 H29C . . 109.500000 ?
C27 C30 H30A . . 109.500000 ?
C27 C30 H30B . . 109.500000 ?
H30A C30 H30B . . 109.500000 ?
C27 C30 H30C . . 109.500000 ?
H30A C30 H30C . . 109.500000 ?
H30B C30 H30C . . 109.500000 ?
C33 N3 C32 . . 124.3(8) ?
C33 N3 C31 . . 119.2(7) ?
C32 N3 C31 . . 116.5(6) ?
N3 C31 H31A . . 109.500000 ?
N3 C31 H31B . . 109.500000 ?
H31A C31 H31B . . 109.500000 ?
N3 C31 H31C . . 109.500000 ?
H31A C31 H31C . . 109.500000 ?
H31B C31 H31C . . 109.500000 ?
N3 C32 H32A . . 109.500000 ?
N3 C32 H32B . . 109.500000 ?
H32A C32 H32B . . 109.500000 ?
N3 C32 H32C . . 109.500000 ?
H32A C32 H32C . . 109.500000 ?
H32B C32 H32C . . 109.500000 ?
O3 C33 N3 . . 123.6(7) ?
O3 C33 H33 . . 118.200000 ?
N3 C33 H33 . . 118.200000 ?
C36 N4 C35 . . 133.(6) ?
C36 N4 C34 . . 123.(5) ?
C35 N4 C34 . . 104.(5) ?
N4 C34 H34A . . 109.500000 ?
N4 C34 H34B . . 109.500000 ?
H34A C34 H34B . . 109.500000 ?
N4 C34 H34C . . 109.500000 ?
H34A C34 H34C . . 109.500000 ?
H34B C34 H34C . . 109.500000 ?
N4 C35 H35A . . 109.500000 ?
N4 C35 H35B . . 109.500000 ?
H35A C35 H35B . . 109.500000 ?
N4 C35 H35C . . 109.500000 ?
H35A C35 H35C . . 109.500000 ?
H35B C35 H35C . . 109.500000 ?
O4 C36 N4 . . 135.(5) ?
O4 C36 H36 . . 112.400000 ?
N4 C36 H36 . . 112.400000 ?
C39 N5 C37 . . 141.(4) ?
C39 N5 C38 . . 104.(3) ?
C37 N5 C38 . . 111.(3) ?
N5 C37 H37A . . 109.500000 ?
N5 C37 H37B . . 109.500000 ?
H37A C37 H37B . . 109.500000 ?
N5 C37 H37C . . 109.500000 ?
H37A C37 H37C . . 109.500000 ?
H37B C37 H37C . . 109.500000 ?
N5 C38 H38A . . 109.500000 ?
N5 C38 H38B . . 109.500000 ?
H38A C38 H38B . . 109.500000 ?
N5 C38 H38C . . 109.500000 ?
H38A C38 H38C . . 109.500000 ?
H38B C38 H38C . . 109.500000 ?
O5 C39 N5 . . 106.(4) ?
O5 C39 H39 . . 127.000000 ?
N5 C39 H39 . . 127.000000 ?
C36A N4A C35A . . 104.(3) ?
C36A N4A C34A . . 134.(4) ?
C35A N4A C34A . . 119.(4) ?
N4A C34A H34D . . 109.500000 ?
N4A C34A H34E . . 109.500000 ?
H34D C34A H34E . . 109.500000 ?
N4A C34A H34F . . 109.500000 ?
H34D C34A H34F . . 109.500000 ?
H34E C34A H34F . . 109.500000 ?
N4A C35A H35D . . 109.500000 ?
N4A C35A H35E . . 109.500000 ?
H35D C35A H35E . . 109.500000 ?
N4A C35A H35F . . 109.500000 ?
H35D C35A H35F . . 109.500000 ?
H35E C35A H35F . . 109.500000 ?
O4A C36A N4A . . 128.(3) ?
O4A C36A H36A . . 115.900000 ?
N4A C36A H36A . . 115.900000 ?
C39A N5A C37A . . 129.(3) ?
C39A N5A C38A . . 113.(3) ?
C37A N5A C38A . . 112.(2) ?
N5A C37A H37D . . 109.500000 ?
N5A C37A H37E . . 109.500000 ?
H37D C37A H37E . . 109.500000 ?
N5A C37A H37F . . 109.500000 ?
H37D C37A H37F . . 109.500000 ?
H37E C37A H37F . . 109.500000 ?
N5A C38A H38D . . 109.500000 ?
N5A C38A H38E . . 109.500000 ?
H38D C38A H38E . . 109.500000 ?
N5A C38A H38F . . 109.500000 ?
H38D C38A H38F . . 109.500000 ?
H38E C38A H38F . . 109.500000 ?
O5A C39A N5A . . 121.(3) ?
O5A C39A H39A . . 119.600000 ?
N5A C39A H39A . . 119.600000 ?
C34B N4B C35B . . 121.8(16) ?
C34B N4B C36B . . 120.8(16) ?
C35B N4B C36B . . 117.4(15) ?
O4B C34B N4B . . 123.(3) ?
O4B C34B H34G . . 118.400000 ?
N4B C34B H34G . . 118.400000 ?
N4B C35B H35G . . 109.500000 ?
N4B C35B H35H . . 109.500000 ?
H35G C35B H35H . . 109.500000 ?
N4B C35B H35I . . 109.500000 ?
H35G C35B H35I . . 109.500000 ?
H35H C35B H35I . . 109.500000 ?
N4B C36B H36B . . 109.500000 ?
N4B C36B H36C . . 109.500000 ?
H36B C36B H36C . . 109.500000 ?
N4B C36B H36D . . 109.500000 ?
H36B C36B H36D . . 109.500000 ?
H36C C36B H36D . . 109.500000 ?

loop_
_geom_bond_atom_site_label_1
_geom_bond_atom_site_label_2
_geom_bond_site_symmetry_2
_geom_bond_distance
_geom_bond_publ_flag
Cr1 O1 . 1.879(4) ?
Cr1 O2 . 1.974(3) ?
Cr1 N1 . 2.016(4) ?
Cr1 N2 . 2.032(4) ?
Cr1 O2 2_766 2.075(3) ?
Cr1 Cl1 . 2.3044(14) ?
O1 C1 . 1.318(6) ?
O2 C18 . 1.364(6) ?
N1 C7 . 1.360(7) ?
N1 C11 . 1.367(6) ?
N2 C16 . 1.356(7) ?
N2 C12 . 1.361(6) ?
C1 C6 . 1.415(7) ?
C1 C2 . 1.433(7) ?
C2 C3 . 1.358(8) ?
C2 H2 . 0.950000 ?
C3 C4 . 1.404(7) ?
C3 H3 . 0.950000 ?
C4 C5 . 1.371(7) ?
C4 C27 . 1.535(8) ?
C5 C6 . 1.418(8) ?
C5 H5 . 0.950000 ?
C6 C7 . 1.477(7) ?
C7 C8 . 1.410(7) ?
C8 C9 . 1.371(8) ?
C8 H8 . 0.950000 ?
C9 C10 . 1.388(8) ?
C9 H9 . 0.950000 ?
C10 C11 . 1.391(7) ?
C10 H10 . 0.950000 ?
C11 C12 . 1.485(8) ?
C12 C13 . 1.387(8) ?
C13 C14 . 1.395(9) ?
C13 H13 . 0.950000 ?
C14 C15 . 1.370(8) ?
C14 H14 . 0.950000 ?
C15 C16 . 1.409(8) ?
C15 H15 . 0.950000 ?
C16 C17 . 1.482(7) ?
C17 C18 . 1.404(7) ?
C17 C22 . 1.418(8) ?
C18 C19 . 1.388(7) ?
C19 C20 . 1.379(8) ?
C19 H19 . 0.950000 ?
C20 C21 . 1.409(8) ?
C20 H20 . 0.950000 ?
C21 C22 . 1.384(7) ?
C21 C23 . 1.523(8) ?
C22 H22 . 0.950000 ?
C23 C24 . 1.523(9) ?
C23 C26 . 1.535(10) ?
C23 C25 . 1.539(9) ?
C24 H24A . 0.980000 ?
C24 H24B . 0.980000 ?
C24 H24C . 0.980000 ?
C25 H25A . 0.980000 ?
C25 H25B . 0.980000 ?
C25 H25C . 0.980000 ?
C26 H26A . 0.980000 ?
C26 H26B . 0.980000 ?
C26 H26C . 0.980000 ?
C27 C30 . 1.522(7) ?
C27 C28 . 1.533(8) ?
C27 C29 . 1.544(9) ?
C28 H28A . 0.980000 ?
C28 H28B . 0.980000 ?
C28 H28C . 0.980000 ?
C29 H29A . 0.980000 ?
C29 H29B . 0.980000 ?
C29 H29C . 0.980000 ?
C30 H30A . 0.980000 ?
C30 H30B . 0.980000 ?
C30 H30C . 0.980000 ?
O3 C33 . 1.256(9) ?
N3 C33 . 1.301(9) ?
N3 C32 . 1.422(10) ?
N3 C31 . 1.479(11) ?
C31 H31A . 0.980000 ?
C31 H31B . 0.980000 ?
C31 H31C . 0.980000 ?
C32 H32A . 0.980000 ?
C32 H32B . 0.980000 ?
C32 H32C . 0.980000 ?
C33 H33 . 0.950000 ?
O4 C36 . 1.17(4) ?
N4 C36 . 1.34(9) ?
N4 C35 . 1.35(7) ?
N4 C34 . 1.40(7) ?
C34 H34A . 0.980000 ?
C34 H34B . 0.980000 ?
C34 H34C . 0.980000 ?
C35 H35A . 0.980000 ?
C35 H35B . 0.980000 ?
C35 H35C . 0.980000 ?
C36 H36 . 0.950000 ?
O5 C39 . 1.25(3) ?
N5 C39 . 1.35(2) ?
N5 C37 . 1.38(3) ?
N5 C38 . 1.59(5) ?
C37 H37A . 0.980000 ?
C37 H37B . 0.980000 ?
C37 H37C . 0.980000 ?
C38 H38A . 0.980000 ?
C38 H38B . 0.980000 ?
C38 H38C . 0.980000 ?
C39 H39 . 0.950000 ?
O4A C36A . 1.16(3) ?
N4A C36A . 1.41(5) ?
N4A C35A . 1.46(8) ?
N4A C34A . 1.49(5) ?
C34A H34D . 0.980000 ?
C34A H34E . 0.980000 ?
C34A H34F . 0.980000 ?
C35A H35D . 0.980000 ?
C35A H35E . 0.980000 ?
C35A H35F . 0.980000 ?
C36A H36A . 0.950000 ?
O5A C39A . 1.25(3) ?
N5A C39A . 1.35(2) ?
N5A C37A . 1.35(3) ?
N5A C38A . 1.49(4) ?
C37A H37D . 0.980000 ?
C37A H37E . 0.980000 ?
C37A H37F . 0.980000 ?
C38A H38D . 0.980000 ?
C38A H38E . 0.980000 ?
C38A H38F . 0.980000 ?
C39A H39A . 0.950000 ?
O4B C34B . 1.19(2) ?
N4B C34B . 1.35(2) ?
N4B C35B . 1.40(2) ?
N4B C36B . 1.41(2) ?
C34B H34G . 0.950000 ?
C35B H35G . 0.980000 ?
C35B H35H . 0.980000 ?
C35B H35I . 0.980000 ?
C36B H36B . 0.980000 ?
C36B H36C . 0.980000 ?
C36B H36D . 0.980000 ?

loop_
_geom_torsion_atom_site_label_1
_geom_torsion_atom_site_label_2
_geom_torsion_atom_site_label_3
_geom_torsion_atom_site_label_4
_geom_torsion_site_symmetry_1
_geom_torsion_site_symmetry_2
_geom_torsion_site_symmetry_3
_geom_torsion_site_symmetry_4
_geom_torsion
_geom_torsion_publ_flag
O2 Cr1 O1 C1 . . . . 173.9(4) ?
N1 Cr1 O1 C1 . . . . -18.8(4) ?
O2 Cr1 O1 C1 2_766 . . . -106.2(4) ?
Cl1 Cr1 O1 C1 . . . . 74.3(4) ?
Cr1 O1 C1 C6 . . . . 19.8(7) ?
Cr1 O1 C1 C2 . . . . -161.7(4) ?
O1 C1 C2 C3 . . . . 179.8(5) ?
C6 C1 C2 C3 . . . . -1.6(8) ?
C1 C2 C3 C4 . . . . 0.4(9) ?
C2 C3 C4 C5 . . . . 0.2(8) ?
C2 C3 C4 C27 . . . . 178.2(5) ?
C3 C4 C5 C6 . . . . 0.5(8) ?
C27 C4 C5 C6 . . . . -177.5(5) ?
O1 C1 C6 C5 . . . . -179.4(5) ?
C2 C1 C6 C5 . . . . 2.2(7) ?
O1 C1 C6 C7 . . . . 1.4(8) ?
C2 C1 C6 C7 . . . . -177.1(5) ?
C4 C5 C6 C1 . . . . -1.7(8) ?
C4 C5 C6 C7 . . . . 177.5(5) ?
C11 N1 C7 C8 . . . . 0.0(7) ?
Cr1 N1 C7 C8 . . . . -165.8(4) ?
C11 N1 C7 C6 . . . . 180.0(4) ?
Cr1 N1 C7 C6 . . . . 14.2(6) ?
C1 C6 C7 N1 . . . . -18.8(8) ?
C5 C6 C7 N1 . . . . 162.0(5) ?
C1 C6 C7 C8 . . . . 161.1(5) ?
C5 C6 C7 C8 . . . . -18.1(7) ?
N1 C7 C8 C9 . . . . -0.8(8) ?
C6 C7 C8 C9 . . . . 179.2(5) ?
C7 C8 C9 C10 . . . . 0.7(8) ?
C8 C9 C10 C11 . . . . 0.2(8) ?
C7 N1 C11 C10 . . . . 0.9(7) ?
Cr1 N1 C11 C10 . . . . 168.5(4) ?
C7 N1 C11 C12 . . . . -179.9(4) ?
Cr1 N1 C11 C12 . . . . -12.3(5) ?
C9 C10 C11 N1 . . . . -1.0(8) ?
C9 C10 C11 C12 . . . . 179.8(5) ?
C16 N2 C12 C13 . . . . 0.7(8) ?
Cr1 N2 C12 C13 . . . . -173.7(4) ?
C16 N2 C12 C11 . . . . -177.4(4) ?
Cr1 N2 C12 C11 . . . . 8.3(6) ?
N1 C11 C12 N2 . . . . 2.7(7) ?
C10 C11 C12 N2 . . . . -178.1(5) ?
N1 C11 C12 C13 . . . . -175.3(5) ?
C10 C11 C12 C13 . . . . 3.9(8) ?
N2 C12 C13 C14 . . . . 2.1(9) ?
C11 C12 C13 C14 . . . . 180.0(5) ?
C12 C13 C14 C15 . . . . -2.9(10) ?
C13 C14 C15 C16 . . . . 1.0(10) ?
C12 N2 C16 C15 . . . . -2.6(7) ?
Cr1 N2 C16 C15 . . . . 170.9(4) ?
C12 N2 C16 C17 . . . . 175.6(5) ?
Cr1 N2 C16 C17 . . . . -10.9(7) ?
C14 C15 C16 N2 . . . . 1.8(8) ?
C14 C15 C16 C17 . . . . -176.4(6) ?
N2 C16 C17 C18 . . . . 26.9(8) ?
C15 C16 C17 C18 . . . . -154.9(5) ?
N2 C16 C17 C22 . . . . -155.9(5) ?
C15 C16 C17 C22 . . . . 22.2(8) ?
Cr1 O2 C18 C19 . . . . 139.3(4) ?
Cr1 O2 C18 C19 2_766 . . . -97.6(4) ?
Cr1 O2 C18 C17 . . . . -41.4(6) ?
Cr1 O2 C18 C17 2_766 . . . 81.8(5) ?
C22 C17 C18 O2 . . . . -176.6(4) ?
C16 C17 C18 O2 . . . . 0.6(8) ?
C22 C17 C18 C19 . . . . 2.8(7) ?
C16 C17 C18 C19 . . . . 179.9(5) ?
O2 C18 C19 C20 . . . . 176.2(4) ?
C17 C18 C19 C20 . . . . -3.1(7) ?
C18 C19 C20 C21 . . . . 1.2(8) ?
C19 C20 C21 C22 . . . . 1.1(8) ?
C19 C20 C21 C23 . . . . -177.5(5) ?
C20 C21 C22 C17 . . . . -1.4(8) ?
C23 C21 C22 C17 . . . . 177.2(5) ?
C18 C17 C22 C21 . . . . -0.5(8) ?
C16 C17 C22 C21 . . . . -177.8(5) ?
C22 C21 C23 C24 . . . . 121.9(6) ?
C20 C21 C23 C24 . . . . -59.6(7) ?
C22 C21 C23 C26 . . . . 1.0(8) ?
C20 C21 C23 C26 . . . . 179.5(5) ?
C22 C21 C23 C25 . . . . -119.0(7) ?
C20 C21 C23 C25 . . . . 59.5(7) ?
C5 C4 C27 C30 . . . . -6.0(8) ?
C3 C4 C27 C30 . . . . 176.0(5) ?
C5 C4 C27 C28 . . . . -125.9(6) ?
C3 C4 C27 C28 . . . . 56.1(7) ?
C5 C4 C27 C29 . . . . 113.6(6) ?
C3 C4 C27 C29 . . . . -64.3(7) ?
C32 N3 C33 O3 . . . . -0.3(13) ?
C31 N3 C33 O3 . . . . -177.8(8) ?
C35 N4 C36 O4 . . . . 168.(5) ?
C34 N4 C36 O4 . . . . -24.(10) ?
C37 N5 C39 O5 . . . . 112.(4) ?
C38 N5 C39 O5 . . . . -94.(5) ?
C35A N4A C36A O4A . . . . -169.(3) ?
C34A N4A C36A O4A . . . . -9.(8) ?
C37A N5A C39A O5A . . . . -152.(4) ?
C38A N5A C39A O5A . . . . 58.(5) ?
C35B N4B C34B O4B . . . . 1.(4) ?
C36B N4B C34B O4B . . . . -179.(4) ?
